data_1011235
loop_
_publ_author_name
'Vegard, L'
'Maurstad, A'

_publ_section_title
;
Die Kristallstruktur der wasserfreien Alaune R'R''' (S O4)2
;
_journal_coden_ASTM SUNVAQ
_journal_name_full
;
Skrifter utgitt av det Norske Videnskaps-Akademi i Oslo 1: Matematisk-
Naturvidenskapelig Klasse
;
_journal_page_first 1
_journal_page_last 24
_journal_volume 1928
_journal_year 1928
_chemical_formula_structural 'K Al (S O4)2'
_chemical_formula_sum 'Al K O8 S2'
_chemical_name_mineral Steklite
_chemical_name_systematic 'Potassium aluminium sulfate(VI)'
_space_group_IT_number 150
_symmetry_cell_setting trigonal
_symmetry_Int_Tables_number 150
_symmetry_space_group_name_Hall 'P 3 2"'
_symmetry_space_group_name_H-M 'P 3 2 1'
_cell_angle_alpha 90
_cell_angle_beta 90
_cell_angle_gamma 120
_cell_formula_units_Z 1
_cell_length_a 4.706
_cell_length_b 4.706
_cell_length_c 7.96
_cell_volume 152.7
_exptl_crystal_density_meas 2.67
_cod_database_code 1011235

loop_
_symmetry_equiv_pos_as_xyz
x,y,z
-y,x-y,z
y-x,-x,z
y,x,-z
-x,y-x,-z
x-y,-y,-z

loop_
_atom_site_label
_atom_site_type_symbol
_atom_site_symmetry_multiplicity
_atom_site_Wyckoff_symbol
_atom_site_fract_x
_atom_site_fract_y
_atom_site_fract_z
_atom_site_occupancy
_atom_site_attached_hydrogens
_atom_site_calc_flag
K1 K1+ 1 a 0. 0. 0. 1. 0 d
Al1 Al3+ 1 b 0. 0. 0.5 1. 0 d
S1 S6+ 2 d 0.3333 0.6667 0.222 1. 0 d
O1 O2- 2 d 0.3333 0.6667 0.016 1. 0 d
O2 O2- 6 g 0.328 0.344 0.317 1. 0 d

loop_
_atom_type_symbol
_atom_type_oxidation_number
K1+ 1.000
Al3+ 3.000
S6+ 6.000
O2- -2.000
